data_4339992
loop_
_publ_author_name
'Richtera, Lukas'
'Jancik, Vojtech'
'Mart\'inez-Otero, Diego'
'Pokluda, Ales'
'Zak, Zdirad'
'Taraba, Jan'
'Touzin, Jiri'

_publ_section_title
;
 Taming the Oxidative Power of SeO3 in 1,4-Dioxane, Isolation of Two New
 Isomers of Mixed-Valence Selenium Oxides, and Two Unprecedented Cyclic
 Esters of Selenic Acid.
;
_journal_issue 13
_journal_name_full 'Inorganic chemistry'
_journal_page_first 6569
_journal_page_last 6577
_journal_paper_doi 10.1021/ic500137z
_journal_volume 53
_journal_year 2014
_chemical_formula_moiety 'O9 Se3'
_chemical_formula_sum 'O9 Se3'
_chemical_formula_weight 380.88
_chemical_name_systematic
;
 ?
;
_space_group_crystal_system monoclinic
_space_group_IT_number 14
_space_group_name_Hall '-P 2ybc'
_space_group_name_H-M_alt 'P 1 21/c 1'
_symmetry_space_group_name_Hall '-P 2ybc'
_symmetry_space_group_name_H-M 'P 1 21/c 1'
_atom_sites_solution_primary direct
_atom_sites_solution_secondary difmap
_audit_creation_method SHELXL-2013
_cell_angle_alpha 90
_cell_angle_beta 109.64(3)
_cell_angle_gamma 90
_cell_formula_units_Z 4
_cell_length_a 7.008(2)
_cell_length_b 20.213(6)
_cell_length_c 5.462(2)
_cell_measurement_reflns_used 30
_cell_measurement_temperature 153(2)
_cell_measurement_theta_max 25.4
_cell_measurement_theta_min 3.7
_cell_volume 728.7(4)
_computing_cell_refinement 'KM-4 software'
_computing_data_collection 'KM-4 software'
_computing_data_reduction 'KM-4 software'
_computing_molecular_graphics 'Bruker SHELXTL V5.1'
_computing_publication_material 'Bruker SHELXTL V5.1'
_computing_structure_refinement 'SHELXL-2013 (Sheldrick, 2013)'
_computing_structure_solution 'SHELXS-97 (Sheldrick, 1990)'
_diffrn_ambient_temperature 153(2)
_diffrn_measured_fraction_theta_full 0.946
_diffrn_measured_fraction_theta_max 0.958
_diffrn_measurement_device_type 'KUMA KM-4 point detector'
_diffrn_measurement_method omega-scan
_diffrn_radiation_monochromator graphite
_diffrn_radiation_source 'fine-focus sealed tube'
_diffrn_radiation_type MoK\a
_diffrn_radiation_wavelength 0.71073
_diffrn_reflns_av_R_equivalents 0.0818
_diffrn_reflns_av_unetI/netI 0.0542
_diffrn_reflns_Laue_measured_fraction_full 0.946
_diffrn_reflns_Laue_measured_fraction_max 0.958
_diffrn_reflns_limit_h_max 9
_diffrn_reflns_limit_h_min -8
_diffrn_reflns_limit_k_max 26
_diffrn_reflns_limit_k_min 0
_diffrn_reflns_limit_l_max 0
_diffrn_reflns_limit_l_min -7
_diffrn_reflns_number 1764
_diffrn_reflns_point_group_measured_fraction_full 0.946
_diffrn_reflns_point_group_measured_fraction_max 0.958
_diffrn_reflns_theta_full 25.242
_diffrn_reflns_theta_max 27.500
_diffrn_reflns_theta_min 2.015
_diffrn_standards_decay_% none
_diffrn_standards_interval_count 'after every 150 reflections'
_diffrn_standards_number 3
_exptl_absorpt_coefficient_mu 15.163
_exptl_absorpt_correction_T_max 0.0924
_exptl_absorpt_correction_T_min 0.0645
_exptl_absorpt_correction_type psi-scan
_exptl_absorpt_process_details
;
Bruker SHELXTL V5.1, XEMP program
;
_exptl_crystal_colour colourless
_exptl_crystal_density_diffrn 3.472
_exptl_crystal_description prism
_exptl_crystal_F_000 696
_exptl_crystal_size_max 0.400
_exptl_crystal_size_mid 0.400
_exptl_crystal_size_min 0.300
_refine_diff_density_max 1.823
_refine_diff_density_min -2.263
_refine_diff_density_rms 0.347
_refine_ls_extinction_coef 0.0121(17)
_refine_ls_extinction_expression Fc^*^=kFc[1+0.001xFc^2^\l^3^/sin(2\q)]^-1/4^
_refine_ls_extinction_method SHELXL
_refine_ls_goodness_of_fit_ref 1.061
_refine_ls_hydrogen_treatment undef
_refine_ls_matrix_type full
_refine_ls_number_parameters 110
_refine_ls_number_reflns 1596
_refine_ls_number_restraints 0
_refine_ls_restrained_S_all 1.061
_refine_ls_R_factor_all 0.0756
_refine_ls_R_factor_gt 0.0512
_refine_ls_shift/su_max 0.001
_refine_ls_shift/su_mean 0.000
_refine_ls_structure_factor_coef Fsqd
_refine_ls_weighting_details
;
 w=1/[\s^2^(Fo^2^)+(0.1036P)^2^+0.1258P]
 where P=(Fo^2^+2Fc^2^)/3
;
_refine_ls_weighting_scheme calc
_refine_ls_wR_factor_gt 0.1309
_refine_ls_wR_factor_ref 0.1443
_reflns_Friedel_coverage 0.000
_reflns_number_gt 1225
_reflns_number_total 1596
_reflns_threshold_expression 'I > 2\s(I)'
_cod_data_source_file ic500137z_si_002.cif
_cod_data_source_block (SEO3)3
_cod_depositor_comments 'Adding full bibliography for 4339987--4339996.cif.'
_cod_database_code 4339992
_shelx_space_group_comment
;
The symmetry employed for this shelxl refinement is uniquely defined
by the following loop, which should always be used as a source of
symmetry information in preference to the above space-group names.
They are only intended as comments.
;
_shelx_estimated_absorpt_t_min 0.065
_shelx_estimated_absorpt_t_max 0.092
_shelxl_version_number 2013-2

loop_
_space_group_symop_operation_xyz
'x, y, z'
'-x, y+1/2, -z+1/2'
'-x, -y, -z'
'x, -y-1/2, z-1/2'

loop_
_atom_site_label
_atom_site_type_symbol
_atom_site_fract_x
_atom_site_fract_y
_atom_site_fract_z
_atom_site_U_iso_or_equiv
_atom_site_adp_type
_atom_site_occupancy
_atom_site_site_symmetry_order
_atom_site_calc_flag
Se1 Se 0.26333(11) 0.54795(4) 0.09150(15) 0.0207(3) Uani 1 1 d
Se2 Se 0.50869(11) 0.65770(3) 0.47005(16) 0.0197(3) Uani 1 1 d
Se3 Se 0.03904(11) 0.66420(4) 0.25938(15) 0.0196(3) Uani 1 1 d
O1 O 0.4860(8) 0.5791(3) 0.3267(12) 0.0286(13) Uani 1 1 d
O2 O 0.2731(8) 0.6596(3) 0.5208(12) 0.0260(13) Uani 1 1 d
O3 O 0.1196(8) 0.6224(3) 0.0212(11) 0.0242(11) Uani 1 1 d
O4 O 0.3090(9) 0.5338(3) -0.1666(13) 0.0354(15) Uani 1 1 d
O5 O 0.1726(9) 0.4965(3) 0.2401(13) 0.0328(14) Uani 1 1 d
O6 O 0.6678(9) 0.6491(3) 0.7492(13) 0.0330(15) Uani 1 1 d
O7 O 0.5065(9) 0.7111(3) 0.2575(12) 0.0331(15) Uani 1 1 d
O8 O -0.1089(9) 0.6196(3) 0.3489(12) 0.0300(13) Uani 1 1 d
O9 O -0.0040(9) 0.7368(3) 0.1529(11) 0.0276(12) Uani 1 1 d

loop_
_atom_site_aniso_label
_atom_site_aniso_U_11
_atom_site_aniso_U_22
_atom_site_aniso_U_33
_atom_site_aniso_U_23
_atom_site_aniso_U_13
_atom_site_aniso_U_12
Se1 0.0233(4) 0.0110(4) 0.0250(5) -0.0019(3) 0.0043(3) 0.0011(3)
Se2 0.0185(4) 0.0117(4) 0.0275(5) -0.0016(3) 0.0060(3) -0.0003(2)
Se3 0.0189(4) 0.0149(4) 0.0254(5) 0.0015(3) 0.0078(3) 0.0027(2)
O1 0.025(3) 0.012(3) 0.043(3) -0.013(2) 0.003(2) 0.002(2)
O2 0.021(3) 0.031(3) 0.025(3) 0.002(2) 0.007(2) 0.000(2)
O3 0.022(2) 0.024(3) 0.026(3) 0.001(2) 0.008(2) 0.005(2)
O4 0.039(3) 0.030(4) 0.039(4) 0.000(3) 0.015(3) 0.012(3)
O5 0.033(3) 0.022(3) 0.041(4) 0.010(3) 0.010(3) -0.005(2)
O6 0.025(3) 0.029(3) 0.036(4) -0.009(3) 0.000(3) 0.005(2)
O7 0.031(3) 0.021(3) 0.050(4) 0.014(3) 0.018(3) 0.000(3)
O8 0.027(3) 0.026(3) 0.040(4) 0.004(3) 0.015(2) -0.002(2)
O9 0.041(3) 0.016(3) 0.027(3) 0.008(2) 0.014(2) 0.010(2)

loop_
_atom_type_symbol
_atom_type_description
_atom_type_scat_dispersion_real
_atom_type_scat_dispersion_imag
_atom_type_scat_source
O O 0.0106 0.0060 'International Tables Vol C Tables 4.2.6.8 and 6.1.1.4'
Se Se -0.0929 2.2259 'International Tables Vol C Tables 4.2.6.8 and 6.1.1.4'

loop_
_geom_angle_atom_site_label_1
_geom_angle_atom_site_label_2
_geom_angle_atom_site_label_3
_geom_angle
O4 Se1 O5 125.4(4)
O4 Se1 O1 108.7(3)
O5 Se1 O1 105.7(3)
O4 Se1 O3 103.4(3)
O5 Se1 O3 111.8(3)
O1 Se1 O3 98.8(2)
O6 Se2 O7 128.2(4)
O6 Se2 O1 105.1(3)
O7 Se2 O1 108.3(3)
O6 Se2 O2 104.3(3)
O7 Se2 O2 108.8(3)
O1 Se2 O2 98.1(3)
O9 Se3 O8 126.0(3)
O9 Se3 O2 110.9(3)
O8 Se3 O2 104.3(3)
O9 Se3 O3 103.8(3)
O8 Se3 O3 110.9(3)
O2 Se3 O3 97.3(3)
Se2 O1 Se1 124.8(3)
Se2 O2 Se3 122.3(4)
Se1 O3 Se3 122.3(3)

loop_
_geom_bond_atom_site_label_1
_geom_bond_atom_site_label_2
_geom_bond_distance
Se1 O4 1.573(7)
Se1 O5 1.578(6)
Se1 O1 1.770(5)
Se1 O3 1.780(6)
Se2 O6 1.567(6)
Se2 O7 1.582(6)
Se2 O1 1.755(5)
Se2 O2 1.764(6)
Se3 O9 1.569(5)
Se3 O8 1.571(6)
Se3 O2 1.779(6)
Se3 O3 1.794(6)
